data_7045069
loop_
_publ_author_name
'Cheng, Ming-Chuan'
'Hua, Shao-An'
'Lv, Qiying'
'Sigrist, Marc'
'Lee, Gene-Hsiang'
'Liu, Yu-Chiao'
'Chiang, Ming-Hsi'
'Peng, Shie-Ming'

_publ_section_title
;
 Stepwise synthesis of the heterotrimetallic chains
 [MRu<sub>2</sub>(dpa)<sub>4</sub>X<sub>2</sub>]<sup>0/1+</sup> using
 group 7 to group 12 transition metal ions and
 [Ru<sub>2</sub>(dpa)<sub>4</sub>Cl].
;
_journal_issue 5
_journal_name_full 'Dalton transactions (Cambridge, England : 2003)'
_journal_page_first 1422
_journal_page_last 1434
_journal_paper_doi 10.1039/c7dt04114d
_journal_volume 47
_journal_year 2018
_chemical_formula_sum 'C44 H39 Ag Cl5 N12 O2 Ru2'
_chemical_formula_weight 1255.13
_space_group_crystal_system monoclinic
_space_group_IT_number 15
_space_group_name_Hall '-C 2yc'
_space_group_name_H-M_alt 'C 1 2/c 1'
_symmetry_space_group_name_Hall '-C 2yc'
_symmetry_space_group_name_H-M 'C 1 2/c 1'
_atom_sites_solution_hydrogens geom
_audit_creation_method SHELXL-2014/7
_audit_update_record
;
2017-10-26 deposited with the CCDC.
2017-12-18 downloaded from the CCDC.
;
_cell_angle_alpha 90
_cell_angle_beta 108.8009(11)
_cell_angle_gamma 90
_cell_formula_units_Z 4
_cell_length_a 19.1716(7)
_cell_length_b 16.5217(6)
_cell_length_c 15.6164(5)
_cell_measurement_reflns_used 9788
_cell_measurement_temperature 150(2)
_cell_measurement_theta_max 27.47
_cell_measurement_theta_min 2.24
_cell_volume 4682.5(3)
_computing_cell_refinement 'Bruker SAINT'
_computing_data_collection 'Bruker APEX3'
_computing_data_reduction 'Bruker SAINT'
_computing_molecular_graphics 'Bruker SHELXTL'
_computing_publication_material 'Bruker SHELXTL'
_computing_structure_refinement 'SHELXL-2014/7 (Sheldrick, 2014)'
_computing_structure_solution 'SHELXS-97 (Sheldrick 2008)'
_diffrn_ambient_temperature 150(2)
_diffrn_measured_fraction_theta_full 0.999
_diffrn_measured_fraction_theta_max 0.999
_diffrn_measurement_device_type 'Bruker D8 VENTURE'
_diffrn_measurement_method '\f and \w scans'
_diffrn_radiation_type MoK\a
_diffrn_radiation_wavelength 0.71073
_diffrn_reflns_av_R_equivalents 0.0239
_diffrn_reflns_av_unetI/netI 0.0209
_diffrn_reflns_Laue_measured_fraction_full 0.999
_diffrn_reflns_Laue_measured_fraction_max 0.999
_diffrn_reflns_limit_h_max 24
_diffrn_reflns_limit_h_min -24
_diffrn_reflns_limit_k_max 21
_diffrn_reflns_limit_k_min -21
_diffrn_reflns_limit_l_max 19
_diffrn_reflns_limit_l_min -20
_diffrn_reflns_number 19416
_diffrn_reflns_point_group_measured_fraction_full 0.999
_diffrn_reflns_point_group_measured_fraction_max 0.999
_diffrn_reflns_theta_full 25.242
_diffrn_reflns_theta_max 27.500
_diffrn_reflns_theta_min 2.382
_exptl_absorpt_coefficient_mu 1.389
_exptl_absorpt_correction_T_max 0.7456
_exptl_absorpt_correction_T_min 0.6589
_exptl_absorpt_correction_type multi-scan
_exptl_absorpt_process_details 'SADABS (Bruker, 2016)'
_exptl_crystal_colour brown
_exptl_crystal_density_diffrn 1.780
_exptl_crystal_description block
_exptl_crystal_F_000 2492
_exptl_crystal_size_max 0.230
_exptl_crystal_size_mid 0.216
_exptl_crystal_size_min 0.186
_refine_diff_density_max 0.712
_refine_diff_density_min -0.874
_refine_diff_density_rms 0.089
_refine_ls_extinction_method none
_refine_ls_goodness_of_fit_ref 1.076
_refine_ls_hydrogen_treatment constr
_refine_ls_matrix_type full
_refine_ls_number_parameters 319
_refine_ls_number_reflns 5381
_refine_ls_number_restraints 2
_refine_ls_restrained_S_all 1.077
_refine_ls_R_factor_all 0.0345
_refine_ls_R_factor_gt 0.0282
_refine_ls_shift/su_max 0.001
_refine_ls_shift/su_mean 0.000
_refine_ls_structure_factor_coef Fsqd
_refine_ls_weighting_details 'w=1/[\s^2^(Fo^2^)+(0.0424P)^2^+8.8483P] where P=(Fo^2^+2Fc^2^)/3'
_refine_ls_weighting_scheme calc
_refine_ls_wR_factor_gt 0.0753
_refine_ls_wR_factor_ref 0.0783
_reflns_Friedel_coverage 0.000
_reflns_number_gt 4787
_reflns_number_total 5381
_reflns_threshold_expression 'I > 2\s(I)'
_cod_data_source_file c7dt04114d2.cif
_cod_data_source_block ic18052
_cod_depositor_comments 'Adding full bibliography for 7045062--7045073.cif.'
_cod_database_code 7045069
_shelx_shelxl_version_number 2014/7
_shelx_space_group_comment
; 
The symmetry employed for this shelxl refinement is uniquely defined 
by the following loop, which should always be used as a source of 
symmetry information in preference to the above space-group names. 
They are only intended as comments. 
;
_shelx_estimated_absorpt_t_min 0.741
_shelx_estimated_absorpt_t_max 0.782

loop_
_space_group_symop_operation_xyz
'x, y, z'
'-x, y, -z+1/2'
'x+1/2, y+1/2, z'
'-x+1/2, y+1/2, -z+1/2'
'-x, -y, -z'
'x, -y, z-1/2'
'-x+1/2, -y+1/2, -z'
'x+1/2, -y+1/2, z-1/2'

loop_
_atom_site_label
_atom_site_type_symbol
_atom_site_fract_x
_atom_site_fract_y
_atom_site_fract_z
_atom_site_U_iso_or_equiv
_atom_site_adp_type
_atom_site_occupancy
_atom_site_site_symmetry_order
_atom_site_calc_flag
_atom_site_refinement_flags_posn
_atom_site_refinement_flags_adp
_atom_site_refinement_flags_occupancy
_atom_site_disorder_assembly
_atom_site_disorder_group
Ru1 Ru 0.5000 0.90902(2) 0.2500 0.01678(8) Uani 1 2 d S T P . .
Ru2 Ru 0.5000 0.77100(2) 0.2500 0.01431(8) Uani 1 2 d S T P . .
Ag1 Ag 0.5000 0.60239(2) 0.2500 0.02519(8) Uani 1 2 d S T P . .
Cl1 Cl 0.5000 0.44863(6) 0.2500 0.0370(2) Uani 1 2 d S T P . .
O1 O 0.5000 1.03980(18) 0.2500 0.0412(7) Uani 1 2 d S T P . .
O2 O 0.4319(4) 1.1184(4) 0.2903(5) 0.085(2) Uani 0.5 1 d . . P A -1
N1 N 0.55861(11) 0.90418(12) 0.15821(14) 0.0195(4) Uani 1 1 d . . . . .
N2 N 0.58897(11) 0.77181(12) 0.20493(14) 0.0180(4) Uani 1 1 d . . . . .
N3 N 0.61713(12) 0.63656(13) 0.23877(14) 0.0229(4) Uani 1 1 d . . . . .
N4 N 0.60209(11) 0.90469(12) 0.35110(14) 0.0191(4) Uani 1 1 d . . . . .
N5 N 0.57016(11) 0.77530(12) 0.38145(13) 0.0189(4) Uani 1 1 d . . . . .
N6 N 0.55679(11) 0.63968(13) 0.41218(14) 0.0229(4) Uani 1 1 d . . . . .
C1 C 0.56154(14) 0.96858(16) 0.10567(18) 0.0263(5) Uani 1 1 d . . . . .
H1 H 0.5337 1.0155 0.1086 0.032 Uiso 1 1 calc R U . . .
C2 C 0.60295(15) 0.96920(18) 0.04827(19) 0.0315(6) Uani 1 1 d . . . . .
H2 H 0.6047 1.0158 0.0134 0.038 Uiso 1 1 calc R U . . .
C3 C 0.64228(16) 0.89973(18) 0.0426(2) 0.0318(6) Uani 1 1 d . . . . .
H3 H 0.6711 0.8984 0.0032 0.038 Uiso 1 1 calc R U . . .
C4 C 0.63937(14) 0.83331(16) 0.09386(18) 0.0253(5) Uani 1 1 d . . . . .
H4 H 0.6654 0.7855 0.0893 0.030 Uiso 1 1 calc R U . . .
C5 C 0.59743(13) 0.83603(15) 0.15381(16) 0.0195(5) Uani 1 1 d . . . . .
C6 C 0.64211(13) 0.71082(16) 0.23023(15) 0.0196(5) Uani 1 1 d . . . . .
C7 C 0.71797(15) 0.72627(18) 0.25147(18) 0.0278(6) Uani 1 1 d . . . . .
H7 H 0.7355 0.7799 0.2502 0.033 Uiso 1 1 calc R U . . .
C8 C 0.76663(16) 0.6619(2) 0.27423(19) 0.0345(7) Uani 1 1 d . . . . .
H8 H 0.8179 0.6708 0.2867 0.041 Uiso 1 1 calc R U . . .
C9 C 0.74038(16) 0.5849(2) 0.27869(19) 0.0360(7) Uani 1 1 d . . . . .
H9 H 0.7728 0.5397 0.2922 0.043 Uiso 1 1 calc R U . . .
C10 C 0.66560(16) 0.57502(17) 0.26303(18) 0.0295(6) Uani 1 1 d . . . . .
H10 H 0.6477 0.5226 0.2697 0.035 Uiso 1 1 calc R U . . .
C11 C 0.65285(14) 0.96398(16) 0.35976(18) 0.0248(5) Uani 1 1 d . . . . .
H11 H 0.6402 1.0093 0.3203 0.030 Uiso 1 1 calc R U . . .
C12 C 0.72159(14) 0.96114(17) 0.42306(19) 0.0299(6) Uani 1 1 d . . . . .
H12 H 0.7562 1.0032 0.4269 0.036 Uiso 1 1 calc R U . . .
C13 C 0.73952(14) 0.89520(18) 0.48160(19) 0.0295(6) Uani 1 1 d . . . . .
H13 H 0.7865 0.8925 0.5269 0.035 Uiso 1 1 calc R U . . .
C14 C 0.68909(14) 0.83394(17) 0.47374(18) 0.0249(5) Uani 1 1 d . . . . .
H14 H 0.7006 0.7895 0.5144 0.030 Uiso 1 1 calc R U . . .
C15 C 0.61976(13) 0.83782(15) 0.40426(16) 0.0193(5) Uani 1 1 d . . . . .
C16 C 0.57089(13) 0.71493(16) 0.44449(16) 0.0204(5) Uani 1 1 d . . . . .
C17 C 0.58215(16) 0.73219(18) 0.53571(18) 0.0295(6) Uani 1 1 d . . . . .
H17 H 0.5883 0.7865 0.5569 0.035 Uiso 1 1 calc R U . . .
C18 C 0.58421(16) 0.6692(2) 0.59435(19) 0.0367(7) Uani 1 1 d . . . . .
H18 H 0.5930 0.6795 0.6568 0.044 Uiso 1 1 calc R U . . .
C19 C 0.57333(16) 0.5907(2) 0.5617(2) 0.0364(7) Uani 1 1 d . . . . .
H19 H 0.5766 0.5462 0.6013 0.044 Uiso 1 1 calc R U . . .
C20 C 0.55766(15) 0.57925(18) 0.4701(2) 0.0313(6) Uani 1 1 d . . . . .
H20 H 0.5469 0.5260 0.4467 0.038 Uiso 1 1 calc R U . . .
C21 C 0.4850(3) 1.1078(3) 0.2620(5) 0.0346(15) Uani 0.5 1 d . . P A -1
C22 C 0.5135(5) 1.1778(4) 0.2236(8) 0.068(3) Uani 0.5 1 d . . P A -1
H22A H 0.5668 1.1824 0.2533 0.101 Uiso 0.5 1 calc R U P A -1
H22B H 0.4893 1.2275 0.2337 0.101 Uiso 0.5 1 calc R U P A -1
H22C H 0.5032 1.1696 0.1586 0.101 Uiso 0.5 1 calc R U P A -1
C23 C 0.3981(2) 0.3206(3) 0.0791(3) 0.0619(11) Uani 1 1 d D . . . .
H23A H 0.4320 0.2773 0.0733 0.074 Uiso 0.824(5) 1 calc R U P B 1
H23B H 0.4266 0.3581 0.1271 0.074 Uiso 0.824(5) 1 calc R U P B 1
H23C H 0.4437 0.3450 0.1205 0.074 Uiso 0.176(5) 1 calc R U P B 2
H23D H 0.4075 0.2631 0.0689 0.074 Uiso 0.176(5) 1 calc R U P B 2
Cl2 Cl 0.36669(6) 0.37418(6) -0.02403(7) 0.0632(3) Uani 1 1 d . . . . .
Cl3 Cl 0.32785(8) 0.27705(19) 0.11246(12) 0.0838(7) Uani 0.824(5) 1 d D . P B 1
Cl3' Cl 0.3236(4) 0.3307(9) 0.1226(6) 0.0838(7) Uani 0.176(5) 1 d D . P B 2

loop_
_atom_site_aniso_label
_atom_site_aniso_U_11
_atom_site_aniso_U_22
_atom_site_aniso_U_33
_atom_site_aniso_U_23
_atom_site_aniso_U_13
_atom_site_aniso_U_12
Ru1 0.01295(13) 0.01535(14) 0.02346(15) 0.000 0.00783(10) 0.000
Ru2 0.01261(13) 0.01540(14) 0.01635(13) 0.000 0.00665(10) 0.000
Ag1 0.02803(16) 0.01870(14) 0.03067(16) 0.000 0.01198(12) 0.000
Cl1 0.0568(7) 0.0237(5) 0.0311(5) 0.000 0.0152(5) 0.000
O1 0.064(2) 0.0229(15) 0.0421(17) 0.000 0.0245(16) 0.000
O2 0.093(5) 0.059(4) 0.139(6) 0.027(4) 0.086(5) 0.033(3)
N1 0.0152(10) 0.0211(10) 0.0237(10) 0.0030(8) 0.0084(8) -0.0009(7)
N2 0.0136(9) 0.0203(10) 0.0220(10) 0.0013(8) 0.0083(8) 0.0011(7)
N3 0.0250(11) 0.0238(11) 0.0210(10) 0.0009(8) 0.0088(8) 0.0057(9)
N4 0.0142(10) 0.0207(10) 0.0241(10) -0.0041(8) 0.0086(8) -0.0010(7)
N5 0.0160(10) 0.0219(10) 0.0193(10) -0.0011(8) 0.0066(8) 0.0009(8)
N6 0.0207(10) 0.0245(11) 0.0242(11) 0.0041(9) 0.0084(8) -0.0014(8)
C1 0.0223(13) 0.0257(13) 0.0319(14) 0.0067(11) 0.0102(11) -0.0003(10)
C2 0.0321(15) 0.0320(15) 0.0343(15) 0.0112(12) 0.0161(12) -0.0021(12)
C3 0.0318(15) 0.0375(16) 0.0330(15) 0.0059(12) 0.0201(12) -0.0010(12)
C4 0.0228(13) 0.0285(13) 0.0297(14) 0.0029(11) 0.0155(11) 0.0018(10)
C5 0.0149(11) 0.0234(12) 0.0204(12) 0.0009(9) 0.0058(9) -0.0021(9)
C6 0.0187(12) 0.0261(12) 0.0156(11) -0.0008(9) 0.0075(9) 0.0038(10)
C7 0.0209(13) 0.0370(15) 0.0258(13) -0.0003(11) 0.0078(10) 0.0021(11)
C8 0.0188(13) 0.0536(19) 0.0300(15) 0.0009(13) 0.0065(11) 0.0100(12)
C9 0.0330(16) 0.0444(18) 0.0285(14) 0.0042(12) 0.0069(12) 0.0217(13)
C10 0.0356(15) 0.0282(14) 0.0249(13) 0.0033(11) 0.0100(11) 0.0117(11)
C11 0.0210(12) 0.0230(13) 0.0335(14) -0.0043(10) 0.0132(11) -0.0037(10)
C12 0.0171(12) 0.0333(15) 0.0413(16) -0.0108(12) 0.0121(11) -0.0084(10)
C13 0.0131(12) 0.0423(16) 0.0317(14) -0.0092(12) 0.0051(10) -0.0023(10)
C14 0.0175(12) 0.0324(14) 0.0241(13) -0.0022(10) 0.0056(10) 0.0028(10)
C15 0.0154(11) 0.0245(12) 0.0206(12) -0.0046(9) 0.0092(9) 0.0007(9)
C16 0.0139(11) 0.0273(13) 0.0204(12) 0.0025(10) 0.0062(9) 0.0013(9)
C17 0.0256(14) 0.0412(17) 0.0224(13) -0.0018(11) 0.0086(11) -0.0046(11)
C18 0.0293(15) 0.063(2) 0.0196(13) 0.0050(13) 0.0101(12) -0.0062(13)
C19 0.0280(15) 0.0496(19) 0.0302(15) 0.0152(13) 0.0075(12) -0.0069(13)
C20 0.0253(14) 0.0322(15) 0.0366(15) 0.0075(12) 0.0104(12) -0.0043(11)
C21 0.030(4) 0.030(3) 0.048(4) 0.001(3) 0.018(3) 0.003(2)
C22 0.073(6) 0.025(3) 0.126(9) 0.000(4) 0.062(6) -0.002(3)
C23 0.043(2) 0.094(3) 0.048(2) -0.013(2) 0.0135(18) -0.011(2)
Cl2 0.0834(7) 0.0455(5) 0.0505(5) -0.0078(4) 0.0073(5) 0.0022(5)
Cl3 0.0479(7) 0.139(2) 0.0761(9) -0.0044(12) 0.0364(6) -0.0130(10)
Cl3' 0.0479(7) 0.139(2) 0.0761(9) -0.0044(12) 0.0364(6) -0.0130(10)

loop_
_atom_type_symbol
_atom_type_description
_atom_type_scat_dispersion_real
_atom_type_scat_dispersion_imag
_atom_type_scat_source
C C 0.0033 0.0016 'International Tables Vol C Tables 4.2.6.8 and 6.1.1.4'
H H 0.0000 0.0000 'International Tables Vol C Tables 4.2.6.8 and 6.1.1.4'
N N 0.0061 0.0033 'International Tables Vol C Tables 4.2.6.8 and 6.1.1.4'
Cl Cl 0.1484 0.1585 'International Tables Vol C Tables 4.2.6.8 and 6.1.1.4'
Ru Ru -1.2594 0.8363 'International Tables Vol C Tables 4.2.6.8 and 6.1.1.4'
Ag Ag -0.8971 1.1015 'International Tables Vol C Tables 4.2.6.8 and 6.1.1.4'
O O 0.0106 0.0060 'International Tables Vol C Tables 4.2.6.8 and 6.1.1.4'

loop_
_geom_angle_atom_site_label_1
_geom_angle_atom_site_label_2
_geom_angle_atom_site_label_3
_geom_angle
_geom_angle_site_symmetry_1
_geom_angle_site_symmetry_3
N4 Ru1 N4 176.07(11) 2_655 .
N4 Ru1 N1 93.46(8) 2_655 .
N4 Ru1 N1 86.38(8) . .
N4 Ru1 N1 86.38(8) 2_655 2_655
N4 Ru1 N1 93.47(8) . 2_655
N1 Ru1 N1 175.62(11) . 2_655
N4 Ru1 O1 91.97(5) 2_655 .
N4 Ru1 O1 91.97(5) . .
N1 Ru1 O1 92.19(5) . .
N1 Ru1 O1 92.19(5) 2_655 .
N4 Ru1 Ru2 88.03(5) 2_655 .
N4 Ru1 Ru2 88.03(5) . .
N1 Ru1 Ru2 87.81(5) . .
N1 Ru1 Ru2 87.81(5) 2_655 .
O1 Ru1 Ru2 180.0 . .
N2 Ru2 N2 179.25(11) 2_655 .
N2 Ru2 N5 89.63(8) 2_655 2_655
N2 Ru2 N5 90.34(8) . 2_655
N2 Ru2 N5 90.34(8) 2_655 .
N2 Ru2 N5 89.63(8) . .
N5 Ru2 N5 176.05(12) 2_655 .
N2 Ru2 Ru1 89.63(6) 2_655 .
N2 Ru2 Ru1 89.62(6) . .
N5 Ru2 Ru1 88.03(6) 2_655 .
N5 Ru2 Ru1 88.02(6) . .
N2 Ru2 Ag1 90.37(6) 2_655 .
N2 Ru2 Ag1 90.38(6) . .
N5 Ru2 Ag1 91.97(6) 2_655 .
N5 Ru2 Ag1 91.98(6) . .
Ru1 Ru2 Ag1 180.0 . .
N3 Ag1 N3 152.51(10) . 2_655
N3 Ag1 N6 88.85(7) . 2_655
N3 Ag1 N6 84.40(7) 2_655 2_655
N3 Ag1 N6 84.40(7) . .
N3 Ag1 N6 88.85(7) 2_655 .
N6 Ag1 N6 151.35(10) 2_655 .
N3 Ag1 Cl1 103.75(5) . .
N3 Ag1 Cl1 103.74(5) 2_655 .
N6 Ag1 Cl1 104.32(5) 2_655 .
N6 Ag1 Cl1 104.32(5) . .
N3 Ag1 Ru2 76.25(5) . .
N3 Ag1 Ru2 76.26(5) 2_655 .
N6 Ag1 Ru2 75.68(5) 2_655 .
N6 Ag1 Ru2 75.68(5) . .
Cl1 Ag1 Ru2 180.0 . .
C21 O1 Ru1 160.8(3) . .
C1 N1 C5 119.2(2) . .
C1 N1 Ru1 121.45(17) . .
C5 N1 Ru1 119.30(16) . .
C5 N2 C6 120.8(2) . .
C5 N2 Ru2 118.35(16) . .
C6 N2 Ru2 120.77(16) . .
C6 N3 C10 118.9(2) . .
C6 N3 Ag1 127.00(16) . .
C10 N3 Ag1 112.50(18) . .
C11 N4 C15 119.8(2) . .
C11 N4 Ru1 121.30(17) . .
C15 N4 Ru1 118.67(16) . .
C15 N5 C16 120.4(2) . .
C15 N5 Ru2 117.40(16) . .
C16 N5 Ru2 122.13(16) . .
C16 N6 C20 118.7(2) . .
C16 N6 Ag1 125.67(16) . .
C20 N6 Ag1 114.05(18) . .
N1 C1 C2 123.1(3) . .
C1 C2 C3 118.3(3) . .
C4 C3 C2 119.9(3) . .
C3 C4 C5 120.0(2) . .
N1 C5 N2 116.2(2) . .
N1 C5 C4 119.6(2) . .
N2 C5 C4 124.0(2) . .
N3 C6 N2 115.9(2) . .
N3 C6 C7 121.2(2) . .
N2 C6 C7 122.7(2) . .
C8 C7 C6 118.8(3) . .
C9 C8 C7 119.7(3) . .
C8 C9 C10 118.3(3) . .
N3 C10 C9 122.8(3) . .
N4 C11 C12 122.7(3) . .
C11 C12 C13 118.5(2) . .
C14 C13 C12 119.9(2) . .
C13 C14 C15 119.5(3) . .
N4 C15 N5 116.0(2) . .
N4 C15 C14 119.4(2) . .
N5 C15 C14 124.4(2) . .
N6 C16 N5 116.3(2) . .
N6 C16 C17 121.3(2) . .
N5 C16 C17 122.3(2) . .
C18 C17 C16 119.0(3) . .
C17 C18 C19 119.6(3) . .
C20 C19 C18 117.9(3) . .
N6 C20 C19 123.3(3) . .
O1 C21 O2 117.0(5) . .
O1 C21 C22 122.2(5) . .
O2 C21 C22 118.9(6) . .
Cl3 C23 Cl2 114.2(2) . .
Cl2 C23 Cl3' 102.8(4) . .

loop_
_geom_bond_atom_site_label_1
_geom_bond_atom_site_label_2
_geom_bond_distance
_geom_bond_site_symmetry_2
Ru1 N4 2.083(2) 2_655
Ru1 N4 2.083(2) .
Ru1 N1 2.088(2) .
Ru1 N1 2.088(2) 2_655
Ru1 O1 2.161(3) .
Ru1 Ru2 2.2803(4) .
Ru2 N2 2.0441(19) 2_655
Ru2 N2 2.0442(19) .
Ru2 N5 2.061(2) 2_655
Ru2 N5 2.061(2) .
Ru2 Ag1 2.7858(4) .
Ag1 N3 2.376(2) .
Ag1 N3 2.376(2) 2_655
Ag1 N6 2.490(2) 2_655
Ag1 N6 2.490(2) .
Ag1 Cl1 2.5403(10) .
O1 C21 1.189(6) .
O2 C21 1.248(7) .
N1 C1 1.356(3) .
N1 C5 1.364(3) .
N2 C5 1.369(3) .
N2 C6 1.396(3) .
N3 C6 1.339(3) .
N3 C10 1.347(3) .
N4 C11 1.357(3) .
N4 C15 1.358(3) .
N5 C15 1.371(3) .
N5 C16 1.398(3) .
N6 C16 1.336(3) .
N6 C20 1.344(3) .
C1 C2 1.376(4) .
C2 C3 1.392(4) .
C3 C4 1.370(4) .
C4 C5 1.418(3) .
C6 C7 1.407(4) .
C7 C8 1.383(4) .
C8 C9 1.379(5) .
C9 C10 1.384(4) .
C11 C12 1.370(4) .
C12 C13 1.392(4) .
C13 C14 1.378(4) .
C14 C15 1.421(3) .
C16 C17 1.400(4) .
C17 C18 1.379(4) .
C18 C19 1.383(5) .
C19 C20 1.377(4) .
C21 C22 1.485(9) .
C23 Cl3 1.749(4) .
C23 Cl2 1.765(4) .
C23 Cl3' 1.776(7) .
